data_4506739
loop_
_publ_author_name
'Cetina, Mario'
'Benci, Kre\<simir'
'Wittine, Karlo'
'Mintas, Mladen'

_publ_section_title
;
 Weak C--H&#x00B7;&#x00B7;&#x00B7;\p and C--H&#x00B7;&#x00B7;&#x00B7;F
 Interactions Form Higher-Order Supramolecular Structures in Cytosine and
 Uracil (Z)-4&#x2032;-Benzamido-2&#x2032;-butenyl Derivatives
;
_journal_issue 11
_journal_name_full 'Crystal Growth &amp; Design'
_journal_page_first 5262
_journal_paper_doi 10.1021/cg300774d
_journal_volume 12
_journal_year 2012
_chemical_compound_source 'synthesis as described'
_chemical_formula_moiety 'C16 H17 N3 O3'
_chemical_formula_sum 'C16 H17 N3 O3'
_chemical_formula_weight 299.33
_chemical_melting_point 403
_chemical_name_systematic
;
(Z)-1-(4'-benzamide-2'-butenyl)thymine
;
_space_group_IT_number 14
_symmetry_cell_setting monoclinic
_symmetry_Int_Tables_number 14
_symmetry_space_group_name_Hall '-P 2ybc'
_symmetry_space_group_name_H-M 'P 1 21/c 1'
_atom_sites_solution_hydrogens mixed
_atom_sites_solution_primary direct
_atom_sites_solution_secondary difmap
_audit_creation_date 2012-02-09T15:34:24-00:00
_audit_creation_method 'WinGX routine CIF_UPDATE'
_cell_angle_alpha 90
_cell_angle_beta 100.754(10)
_cell_angle_gamma 90
_cell_formula_units_Z 8
_cell_length_a 11.7837(13)
_cell_length_b 10.9280(8)
_cell_length_c 23.738(2)
_cell_measurement_reflns_used 3094
_cell_measurement_temperature 295(2)
_cell_measurement_theta_max 32.5223
_cell_measurement_theta_min 4.1935
_cell_volume 3003.1(5)
_computing_cell_refinement 'CrysAlisPro, Oxford Diffraction Ltd., 2009'
_computing_data_collection 'CrysAlisPro, Oxford Diffraction Ltd., 2009'
_computing_data_reduction 'CrysAlisPro, Oxford Diffraction Ltd., 2009'
_computing_molecular_graphics 'MERCURY (Macrae et al., 2006)'
_computing_publication_material 'WinGX publication routines (Farrugia, 1999)'
_computing_structure_refinement 'SHELXL-97 (Sheldrick, 2008)'
_computing_structure_solution 'SHELXS-97 (Sheldrick, 2008)'
_diffrn_ambient_temperature 295(2)
_diffrn_detector_area_resol_mean 16.3426
_diffrn_measured_fraction_theta_full 0.976
_diffrn_measured_fraction_theta_max 0.976
_diffrn_measurement_device_type 'Xcalibur, Sapphire3'
_diffrn_measurement_method '\w scans'
_diffrn_radiation_monochromator graphite
_diffrn_radiation_source 'Enhance (Mo) X-ray Source'
_diffrn_radiation_type MoK\a
_diffrn_radiation_wavelength 0.71073
_diffrn_reflns_av_R_equivalents 0.0526
_diffrn_reflns_av_unetI/netI 0.0779
_diffrn_reflns_limit_h_max 14
_diffrn_reflns_limit_h_min -14
_diffrn_reflns_limit_k_max 12
_diffrn_reflns_limit_k_min -6
_diffrn_reflns_limit_l_max 28
_diffrn_reflns_limit_l_min -16
_diffrn_reflns_number 11255
_diffrn_reflns_theta_full 25
_diffrn_reflns_theta_max 25
_diffrn_reflns_theta_min 4.2
_exptl_absorpt_coefficient_mu 0.093
_exptl_absorpt_correction_T_max 1.00000
_exptl_absorpt_correction_T_min 0.92039
_exptl_absorpt_correction_type multi-scan
_exptl_absorpt_process_details
;
        CrysAlisPro, Oxford Diffraction Ltd.,
        Version 1.171.33.41 (release 06-05-2009 CrysAlis171 .NET)
        (compiled May  6 2009,17:20:42)
        Empirical absorption correction using spherical harmonics,
 implemented in SCALE3 ABSPACK scaling algorithm.
;
_exptl_crystal_colour colourless
_exptl_crystal_density_diffrn 1.324
_exptl_crystal_density_method 'not measured'
_exptl_crystal_description irregular
_exptl_crystal_F_000 1264
_exptl_crystal_size_max 0.31
_exptl_crystal_size_mid 0.27
_exptl_crystal_size_min 0.23
_refine_diff_density_max 0.547
_refine_diff_density_min -0.279
_refine_diff_density_rms 0.044
_refine_ls_extinction_method none
_refine_ls_goodness_of_fit_ref 0.999
_refine_ls_hydrogen_treatment mixed
_refine_ls_matrix_type full
_refine_ls_number_parameters 414
_refine_ls_number_reflns 5141
_refine_ls_number_restraints 0
_refine_ls_restrained_S_all 1.001
_refine_ls_R_factor_all 0.1295
_refine_ls_R_factor_gt 0.0606
_refine_ls_shift/su_max 0.001
_refine_ls_shift/su_mean 0
_refine_ls_structure_factor_coef Fsqd
_refine_ls_weighting_details 'calc w=1/[\s^2^(Fo^2^)+(0.0669P)^2^+0.0000P] where P=(Fo^2^+2Fc^2^)/3'
_refine_ls_weighting_scheme calc
_refine_ls_wR_factor_gt 0.1478
_refine_ls_wR_factor_ref 0.1601
_reflns_number_gt 2232
_reflns_number_total 5141
_reflns_threshold_expression >2\s(I)
_cod_data_source_file cg300774d_si_002.cif
_cod_data_source_block kb83xl4
_cod_depositor_comments
;
The following automatic conversions were performed:

'_atom_sites_solution_hydrogens' value 'geom&difmap' was changed to
'mixed'.

Automatic conversion script
Id: cif_fix_values 6452 2018-10-05 10:23:21Z andrius 
;
_cod_original_sg_symbol_H-M 'P 21/c'
_cod_database_code 4506739

loop_
_symmetry_equiv_pos_as_xyz
'x, y, z'
'-x, y+1/2, -z+1/2'
'-x, -y, -z'
'x, -y-1/2, z-1/2'

loop_
_atom_site_label
_atom_site_type_symbol
_atom_site_fract_x
_atom_site_fract_y
_atom_site_fract_z
_atom_site_U_iso_or_equiv
_atom_site_adp_type
_atom_site_occupancy
_atom_site_symmetry_multiplicity
_atom_site_calc_flag
_atom_site_refinement_flags
N1A N 0.5698(2) 0.2299(2) 0.10959(11) 0.0576(7) Uani 1 1 d .
N2A N 0.6805(3) -0.1926(3) 0.05257(14) 0.0680(9) Uani 1 1 d .
H2A H 0.674(3) -0.268(3) 0.0440(13) 0.068(11) Uiso 1 1 d .
N3A N 0.5360(2) 0.4362(3) 0.09997(12) 0.0597(8) Uani 1 1 d .
H3A H 0.512(2) 0.503(3) 0.1155(11) 0.053(9) Uiso 1 1 d .
O1A O 0.4535(2) 0.3259(2) 0.16210(10) 0.0724(7) Uani 1 1 d .
O2A O 0.6175(2) 0.5542(2) 0.04069(11) 0.0796(8) Uani 1 1 d .
O3A O 0.7625(2) -0.0119(2) 0.04276(11) 0.0836(8) Uani 1 1 d .
C2A C 0.5160(3) 0.3304(3) 0.12628(14) 0.0576(9) Uani 1 1 d .
C4A C 0.6060(3) 0.4520(3) 0.05987(14) 0.0575(9) Uani 1 1 d .
C5A C 0.6608(3) 0.3436(3) 0.04415(13) 0.0586(9) Uani 1 1 d .
C6A C 0.6408(3) 0.2397(3) 0.06929(13) 0.0579(9) Uani 1 1 d .
H6A H 0.6766 0.1691 0.0594 0.069 Uiso 1 1 calc R
C7A C 0.5498(3) 0.1075(3) 0.13243(14) 0.0634(10) Uani 1 1 d .
H71A H 0.6235 0.0694 0.1475 0.076 Uiso 1 1 calc R
H72A H 0.5079 0.1162 0.1637 0.076 Uiso 1 1 calc R
C8A C 0.4841(3) 0.0292(3) 0.08815(14) 0.0579(9) Uani 1 1 d .
H8A H 0.4141 0.0599 0.0685 0.070 Uiso 1 1 calc R
C9A C 0.5141(3) -0.0806(3) 0.07324(14) 0.0618(10) Uani 1 1 d .
H9A H 0.4625 -0.1195 0.0443 0.074 Uiso 1 1 calc R
C10A C 0.6207(3) -0.1494(3) 0.09723(15) 0.0687(10) Uani 1 1 d .
H10A H 0.6721 -0.0970 0.1234 0.082 Uiso 1 1 calc R
H10B H 0.6008 -0.2190 0.1189 0.082 Uiso 1 1 calc R
C11A C 0.7479(3) -0.1194(3) 0.02895(16) 0.0615(9) Uani 1 1 d .
C12A C 0.8062(3) -0.1732(3) -0.01677(14) 0.0580(9) Uani 1 1 d .
C13A C 0.8924(3) -0.1056(4) -0.03357(17) 0.0781(11) Uani 1 1 d .
H13A H 0.9091 -0.0278 -0.0183 0.094 Uiso 1 1 calc R
C14A C 0.9546(4) -0.1512(5) -0.07268(18) 0.0892(13) Uani 1 1 d .
H14A H 1.0134 -0.1048 -0.0832 0.107 Uiso 1 1 calc R
C15A C 0.9301(4) -0.2635(5) -0.09566(18) 0.0863(13) Uani 1 1 d .
H15A H 0.9721 -0.2949 -0.1219 0.104 Uiso 1 1 calc R
C16A C 0.8426(4) -0.3309(4) -0.07991(16) 0.0845(12) Uani 1 1 d .
H16A H 0.8247 -0.4075 -0.0963 0.101 Uiso 1 1 calc R
C17A C 0.7811(3) -0.2870(3) -0.04037(15) 0.0706(10) Uani 1 1 d .
H17A H 0.7228 -0.3340 -0.0297 0.085 Uiso 1 1 calc R
C18A C 0.7365(3) 0.3506(4) 0.00033(15) 0.0857(12) Uani 1 1 d .
H18A H 0.7726 0.2727 -0.0025 0.129 Uiso 1 1 calc R
H18B H 0.7949 0.4117 0.0115 0.129 Uiso 1 1 calc R
H18C H 0.6908 0.3720 -0.0362 0.129 Uiso 1 1 calc R
N1B N 0.3279(2) 0.7354(2) 0.20656(12) 0.0665(9) Uani 1 1 d .
N2B N 0.2383(3) 1.1527(3) 0.27518(16) 0.0909(12) Uani 1 1 d U
H2B H 0.234(3) 1.227(3) 0.2740(13) 0.061(11) Uiso 1 1 d .
N3B N 0.3225(3) 0.5268(3) 0.19786(12) 0.0624(9) Uani 1 1 d .
H3B H 0.354(3) 0.466(3) 0.1867(14) 0.072(12) Uiso 1 1 d .
O1B O 0.4315(2) 0.6386(2) 0.14797(10) 0.0733(7) Uani 1 1 d .
O2B O 0.2190(2) 0.4074(2) 0.24673(12) 0.0998(10) Uani 1 1 d .
O3B O 0.2084(3) 0.9710(3) 0.31312(14) 0.1231(12) Uani 1 1 d .
C2B C 0.3641(3) 0.6335(3) 0.18181(14) 0.0583(9) Uani 1 1 d .
C4B C 0.2456(3) 0.5111(3) 0.23523(14) 0.0644(10) Uani 1 1 d .
C5B C 0.2067(3) 0.6221(3) 0.25712(14) 0.0603(9) Uani 1 1 d .
C6B C 0.2503(3) 0.7274(3) 0.24349(14) 0.0656(10) Uani 1 1 d .
H6B H 0.2277 0.7990 0.2594 0.079 Uiso 1 1 calc R
C7B C 0.3824(4) 0.8594(3) 0.20012(19) 0.0910(14) Uani 1 1 d .
H71B H 0.4149 0.8917 0.2377 0.109 Uiso 1 1 calc R
H72B H 0.4445 0.8502 0.1788 0.109 Uiso 1 1 calc R
C8B C 0.2999(4) 0.9415(4) 0.17132(18) 0.0896(13) Uani 1 1 d .
H8B H 0.2593 0.9184 0.1355 0.108 Uiso 1 1 calc R
C9B C 0.2746(4) 1.0545(4) 0.1923(2) 0.0883(13) Uani 1 1 d .
H9B H 0.2173 1.1009 0.1697 0.106 Uiso 1 1 calc R
C10B C 0.3285(4) 1.1044(4) 0.2449(2) 0.1004(14) Uani 1 1 d U
H10C H 0.3802 1.1699 0.2385 0.120 Uiso 1 1 calc R
H10D H 0.3736 1.0420 0.2680 0.120 Uiso 1 1 calc R
C11B C 0.1877(4) 1.0806(4) 0.30858(18) 0.0876(13) Uani 1 1 d .
C12B C 0.1049(3) 1.1387(3) 0.34030(15) 0.0651(10) Uani 1 1 d .
C13B C 0.0700(4) 1.0731(4) 0.38325(17) 0.0872(12) Uani 1 1 d .
H13B H 0.0959 0.9933 0.3906 0.105 Uiso 1 1 calc R
C14B C -0.0036(4) 1.1248(5) 0.41575(17) 0.0936(14) Uani 1 1 d .
H14B H -0.0270 1.0793 0.4446 0.112 Uiso 1 1 calc R
C15B C -0.0420(3) 1.2424(5) 0.40574(18) 0.0845(13) Uani 1 1 d .
H15B H -0.0915 1.2770 0.4276 0.101 Uiso 1 1 calc R
C16B C -0.0075(3) 1.3072(4) 0.36392(17) 0.0829(12) Uani 1 1 d .
H16B H -0.0337 1.3871 0.3569 0.100 Uiso 1 1 calc R
C17B C 0.0657(3) 1.2580(3) 0.33136(16) 0.0731(11) Uani 1 1 d .
H17B H 0.0893 1.3051 0.3030 0.088 Uiso 1 1 calc R
C18B C 0.1219(3) 0.6145(4) 0.29802(15) 0.0877(13) Uani 1 1 d .
H18D H 0.1056 0.6954 0.3102 0.132 Uiso 1 1 calc R
H18E H 0.1549 0.5665 0.3309 0.132 Uiso 1 1 calc R
H18F H 0.0516 0.5769 0.2789 0.132 Uiso 1 1 calc R

loop_
_atom_site_aniso_label
_atom_site_aniso_U_11
_atom_site_aniso_U_22
_atom_site_aniso_U_33
_atom_site_aniso_U_23
_atom_site_aniso_U_13
_atom_site_aniso_U_12
N1A 0.081(2) 0.0355(16) 0.0639(17) -0.0030(14) 0.0320(16) 0.0027(14)
N2A 0.094(2) 0.0329(18) 0.083(2) -0.0036(18) 0.0319(18) 0.0012(17)
N3A 0.080(2) 0.0307(16) 0.075(2) -0.0079(16) 0.0316(17) 0.0038(15)
O1A 0.1022(19) 0.0440(14) 0.0844(16) -0.0018(13) 0.0523(15) 0.0056(13)
O2A 0.111(2) 0.0384(15) 0.0988(18) 0.0007(14) 0.0434(16) -0.0092(14)
O3A 0.0836(19) 0.0397(16) 0.133(2) -0.0162(15) 0.0347(16) -0.0053(13)
C2A 0.078(2) 0.036(2) 0.063(2) -0.0014(18) 0.025(2) 0.0029(18)
C4A 0.073(3) 0.039(2) 0.063(2) -0.0020(18) 0.0185(19) -0.0057(18)
C5A 0.071(2) 0.046(2) 0.065(2) -0.0086(19) 0.0274(19) -0.0010(18)
C6A 0.078(3) 0.037(2) 0.064(2) -0.0073(18) 0.029(2) 0.0069(18)
C7A 0.095(3) 0.0360(19) 0.067(2) 0.0041(19) 0.034(2) 0.0103(19)
C8A 0.060(2) 0.048(2) 0.068(2) 0.003(2) 0.0158(18) 0.0004(18)
C9A 0.075(3) 0.049(2) 0.063(2) 0.0000(19) 0.0169(19) -0.009(2)
C10A 0.093(3) 0.038(2) 0.079(2) -0.002(2) 0.028(2) 0.007(2)
C11A 0.061(2) 0.036(2) 0.086(3) -0.001(2) 0.011(2) 0.0008(18)
C12A 0.060(2) 0.040(2) 0.074(2) 0.0067(19) 0.0108(19) 0.0043(18)
C13A 0.074(3) 0.058(2) 0.104(3) 0.012(2) 0.021(2) 0.002(2)
C14A 0.085(3) 0.084(3) 0.107(3) 0.017(3) 0.039(3) 0.005(3)
C15A 0.095(3) 0.082(3) 0.090(3) 0.006(3) 0.036(3) 0.020(3)
C16A 0.106(3) 0.059(3) 0.093(3) -0.010(2) 0.031(3) 0.008(2)
C17A 0.078(3) 0.049(2) 0.088(3) -0.002(2) 0.025(2) 0.000(2)
C18A 0.106(3) 0.069(3) 0.097(3) -0.008(2) 0.058(2) -0.005(2)
N1B 0.094(2) 0.0361(17) 0.081(2) 0.0065(15) 0.0478(18) 0.0130(15)
N2B 0.122(3) 0.038(2) 0.133(3) -0.002(2) 0.075(2) 0.001(2)
N3B 0.088(2) 0.0342(18) 0.074(2) 0.0011(16) 0.0368(18) 0.0081(16)
O1B 0.1005(19) 0.0467(15) 0.0860(16) 0.0035(13) 0.0518(15) 0.0085(13)
O2B 0.143(3) 0.0469(17) 0.132(2) 0.0098(17) 0.084(2) -0.0038(16)
O3B 0.197(3) 0.0460(18) 0.152(3) 0.0025(19) 0.099(2) 0.0109(19)
C2B 0.080(3) 0.038(2) 0.063(2) 0.0045(19) 0.028(2) 0.0129(19)
C4B 0.081(3) 0.047(2) 0.071(2) 0.008(2) 0.032(2) 0.006(2)
C5B 0.074(2) 0.050(2) 0.063(2) 0.008(2) 0.0266(19) 0.0117(19)
C6B 0.090(3) 0.045(2) 0.071(2) 0.006(2) 0.037(2) 0.019(2)
C7B 0.108(3) 0.053(3) 0.133(3) 0.038(3) 0.077(3) 0.023(2)
C8B 0.123(4) 0.065(3) 0.090(3) 0.007(3) 0.044(3) -0.002(3)
C9B 0.103(3) 0.065(3) 0.099(3) 0.017(3) 0.024(3) -0.006(2)
C10B 0.130(4) 0.068(3) 0.122(3) -0.010(3) 0.070(3) -0.020(3)
C11B 0.123(4) 0.039(2) 0.113(3) -0.008(2) 0.052(3) -0.007(2)
C12B 0.076(3) 0.046(2) 0.078(2) -0.010(2) 0.028(2) -0.0094(19)
C13B 0.111(3) 0.061(3) 0.098(3) 0.004(2) 0.039(3) -0.008(2)
C14B 0.108(4) 0.101(4) 0.080(3) 0.005(3) 0.038(3) -0.021(3)
C15B 0.089(3) 0.084(3) 0.090(3) -0.015(3) 0.040(3) -0.010(3)
C16B 0.081(3) 0.072(3) 0.106(3) -0.008(3) 0.043(3) 0.006(2)
C17B 0.081(3) 0.051(2) 0.094(3) 0.001(2) 0.035(2) -0.004(2)
C18B 0.111(3) 0.074(3) 0.095(3) 0.012(2) 0.062(2) 0.015(2)

loop_
_atom_type_symbol
_atom_type_description
_atom_type_scat_dispersion_real
_atom_type_scat_dispersion_imag
_atom_type_scat_source
C C 0.0033 0.0016 'International Tables Vol C Tables 4.2.6.8 and 6.1.1.4'
H H 0 0 'International Tables Vol C Tables 4.2.6.8 and 6.1.1.4'
N N 0.0061 0.0033 'International Tables Vol C Tables 4.2.6.8 and 6.1.1.4'
O O 0.0106 0.006 'International Tables Vol C Tables 4.2.6.8 and 6.1.1.4'

loop_
_geom_angle_atom_site_label_1
_geom_angle_atom_site_label_2
_geom_angle_atom_site_label_3
_geom_angle
C2A N1A C6A 120.8(3)
C2A N1A C7A 120.5(2)
C6A N1A C7A 118.7(2)
C11A N2A C10A 121.5(3)
C11A N2A H2A 121(2)
C10A N2A H2A 117(2)
C2A N3A C4A 127.0(3)
C2A N3A H3A 114.4(18)
C4A N3A H3A 117.4(18)
O1A C2A N3A 122.2(3)
O1A C2A N1A 122.8(3)
N3A C2A N1A 115.0(3)
O2A C4A N3A 119.5(3)
O2A C4A C5A 124.9(3)
N3A C4A C5A 115.6(3)
C6A C5A C4A 117.8(3)
C6A C5A C18A 122.5(3)
C4A C5A C18A 119.7(3)
C5A C6A N1A 123.8(3)
C5A C6A H6A 118.1
N1A C6A H6A 118.1
C8A C7A N1A 111.4(3)
C8A C7A H71A 109.3
N1A C7A H71A 109.3
C8A C7A H72A 109.3
N1A C7A H72A 109.3
H71A C7A H72A 108.0
C9A C8A C7A 126.4(3)
C9A C8A H8A 116.8
C7A C8A H8A 116.8
C8A C9A C10A 127.5(3)
C8A C9A H9A 116.2
C10A C9A H9A 116.2
N2A C10A C9A 112.0(3)
N2A C10A H10A 109.2
C9A C10A H10A 109.2
N2A C10A H10B 109.2
C9A C10A H10B 109.2
H10A C10A H10B 107.9
O3A C11A N2A 122.2(3)
O3A C11A C12A 120.4(3)
N2A C11A C12A 117.4(3)
C13A C12A C17A 118.9(3)
C13A C12A C11A 117.4(3)
C17A C12A C11A 123.6(3)
C14A C13A C12A 121.0(4)
C14A C13A H13A 119.5
C12A C13A H13A 119.5
C15A C14A C13A 120.0(4)
C15A C14A H14A 120.0
C13A C14A H14A 120.0
C14A C15A C16A 119.4(4)
C14A C15A H15A 120.3
C16A C15A H15A 120.3
C17A C16A C15A 121.1(4)
C17A C16A H16A 119.5
C15A C16A H16A 119.5
C16A C17A C12A 119.6(3)
C16A C17A H17A 120.2
C12A C17A H17A 120.2
C5A C18A H18A 109.5
C5A C18A H18B 109.5
H18A C18A H18B 109.5
C5A C18A H18C 109.5
H18A C18A H18C 109.5
H18B C18A H18C 109.5
C2B N1B C6B 121.2(3)
C2B N1B C7B 120.9(3)
C6B N1B C7B 117.5(3)
C11B N2B C10B 121.1(4)
C11B N2B H2B 125(2)
C10B N2B H2B 113(2)
C2B N3B C4B 127.0(3)
C2B N3B H3B 113(2)
C4B N3B H3B 119(2)
O1B C2B N3B 122.4(3)
O1B C2B N1B 122.4(3)
N3B C2B N1B 115.2(3)
O2B C4B N3B 118.8(3)
O2B C4B C5B 126.5(3)
N3B C4B C5B 114.8(3)
C6B C5B C4B 118.9(3)
C6B C5B C18B 122.3(3)
C4B C5B C18B 118.7(3)
C5B C6B N1B 122.9(3)
C5B C6B H6B 118.6
N1B C6B H6B 118.6
C8B C7B N1B 110.7(4)
C8B C7B H71B 109.5
N1B C7B H71B 109.5
C8B C7B H72B 109.5
N1B C7B H72B 109.5
H71B C7B H72B 108.1
C9B C8B C7B 124.9(4)
C9B C8B H8B 117.6
C7B C8B H8B 117.6
C8B C9B C10B 125.1(4)
C8B C9B H9B 117.5
C10B C9B H9B 117.5
C9B C10B N2B 108.8(4)
C9B C10B H10C 109.9
N2B C10B H10C 109.9
C9B C10B H10D 109.9
N2B C10B H10D 109.9
H10C C10B H10D 108.3
O3B C11B N2B 121.8(4)
O3B C11B C12B 120.9(4)
N2B C11B C12B 117.3(3)
C13B C12B C17B 117.9(3)
C13B C12B C11B 118.1(4)
C17B C12B C11B 123.9(3)
C12B C13B C14B 120.5(4)
C12B C13B H13B 119.7
C14B C13B H13B 119.7
C15B C14B C13B 120.5(4)
C15B C14B H14B 119.7
C13B C14B H14B 119.7
C16B C15B C14B 119.2(4)
C16B C15B H15B 120.4
C14B C15B H15B 120.4
C15B C16B C17B 121.3(4)
C15B C16B H16B 119.4
C17B C16B H16B 119.4
C16B C17B C12B 120.6(4)
C16B C17B H17B 119.7
C12B C17B H17B 119.7
C5B C18B H18D 109.5
C5B C18B H18E 109.5
H18D C18B H18E 109.5
C5B C18B H18F 109.5
H18D C18B H18F 109.5
H18E C18B H18F 109.5

loop_
_geom_bond_atom_site_label_1
_geom_bond_atom_site_label_2
_geom_bond_distance
N1A C2A 1.363(4)
N1A C6A 1.388(3)
N1A C7A 1.478(4)
N2A C11A 1.323(4)
N2A C10A 1.457(4)
N2A H2A 0.85(3)
N3A C2A 1.356(4)
N3A C4A 1.382(4)
N3A H3A 0.89(3)
O1A C2A 1.225(3)
O2A C4A 1.224(4)
O3A C11A 1.224(4)
C4A C5A 1.431(4)
C5A C6A 1.324(4)
C5A C18A 1.494(4)
C6A H6A 0.9300
C7A C8A 1.461(4)
C7A H71A 0.9700
C7A H72A 0.9700
C8A C9A 1.318(4)
C8A H8A 0.9300
C9A C10A 1.483(5)
C9A H9A 0.9300
C10A H10A 0.9700
C10A H10B 0.9700
C11A C12A 1.508(4)
C12A C13A 1.375(4)
C12A C17A 1.373(4)
C13A C14A 1.379(5)
C13A H13A 0.9300
C14A C15A 1.352(5)
C14A H14A 0.9300
C15A C16A 1.375(5)
C15A H15A 0.9300
C16A C17A 1.375(4)
C16A H16A 0.9300
C17A H17A 0.9300
C18A H18A 0.9600
C18A H18B 0.9600
C18A H18C 0.9600
N1B C2B 1.364(4)
N1B C6B 1.383(4)
N1B C7B 1.519(4)
N2B C11B 1.335(5)
N2B C10B 1.487(5)
N2B H2B 0.81(3)
N3B C2B 1.348(4)
N3B C4B 1.392(4)
N3B H3B 0.83(3)
O1B C2B 1.232(3)
O2B C4B 1.221(4)
O3B C11B 1.222(4)
C4B C5B 1.428(4)
C5B C6B 1.324(4)
C5B C18B 1.520(4)
C6B H6B 0.9300
C7B C8B 1.403(5)
C7B H71B 0.9700
C7B H72B 0.9700
C8B C9B 1.385(5)
C8B H8B 0.9300
C9B C10B 1.401(5)
C9B H9B 0.9300
C10B H10C 0.9700
C10B H10D 0.9700
C11B C12B 1.482(5)
C12B C13B 1.371(5)
C12B C17B 1.387(5)
C13B C14B 1.384(5)
C13B H13B 0.9300
C14B C15B 1.369(6)
C14B H14B 0.9300
C15B C16B 1.343(5)
C15B H15B 0.9300
C16B C17B 1.371(4)
C16B H16B 0.9300
C17B H17B 0.9300
C18B H18D 0.9600
C18B H18E 0.9600
C18B H18F 0.9600

loop_
_geom_torsion_atom_site_label_1
_geom_torsion_atom_site_label_2
_geom_torsion_atom_site_label_3
_geom_torsion_atom_site_label_4
_geom_torsion
C4A N3A C2A O1A 178.9(3)
C4A N3A C2A N1A -1.6(5)
C6A N1A C2A O1A -179.3(3)
C7A N1A C2A O1A 3.2(5)
C6A N1A C2A N3A 1.1(5)
C7A N1A C2A N3A -176.4(3)
C2A N3A C4A O2A -178.5(3)
C2A N3A C4A C5A 1.3(5)
O2A C4A C5A C6A 179.2(4)
N3A C4A C5A C6A -0.6(5)
O2A C4A C5A C18A -1.3(6)
N3A C4A C5A C18A 178.9(3)
C4A C5A C6A N1A 0.3(5)
C18A C5A C6A N1A -179.2(3)
C2A N1A C6A C5A -0.6(5)
C7A N1A C6A C5A 177.0(3)
C2A N1A C7A C8A 110.6(3)
C6A N1A C7A C8A -67.0(4)
N1A C7A C8A C9A 125.9(3)
C7A C8A C9A C10A -0.5(5)
C11A N2A C10A C9A 80.3(4)
C8A C9A C10A N2A -128.0(4)
C10A N2A C11A O3A -0.8(5)
C10A N2A C11A C12A 179.8(3)
O3A C11A C12A C13A 12.7(5)
N2A C11A C12A C13A -167.9(3)
O3A C11A C12A C17A -170.1(4)
N2A C11A C12A C17A 9.3(5)
C17A C12A C13A C14A -1.2(5)
C11A C12A C13A C14A 176.2(3)
C12A C13A C14A C15A 0.8(6)
C13A C14A C15A C16A 0.4(7)
C14A C15A C16A C17A -1.3(6)
C15A C16A C17A C12A 1.0(6)
C13A C12A C17A C16A 0.3(5)
C11A C12A C17A C16A -176.9(3)
C4B N3B C2B O1B -179.4(3)
C4B N3B C2B N1B 1.8(5)
C6B N1B C2B O1B 178.6(3)
C7B N1B C2B O1B -8.8(5)
C6B N1B C2B N3B -2.6(5)
C7B N1B C2B N3B 170.0(3)
C2B N3B C4B O2B -177.8(4)
C2B N3B C4B C5B 1.4(5)
O2B C4B C5B C6B 175.2(4)
N3B C4B C5B C6B -3.8(5)
O2B C4B C5B C18B -1.3(6)
N3B C4B C5B C18B 179.6(3)
C4B C5B C6B N1B 3.3(6)
C18B C5B C6B N1B 179.7(3)
C2B N1B C6B C5B 0.1(5)
C7B N1B C6B C5B -172.8(4)
C2B N1B C7B C8B 117.8(4)
C6B N1B C7B C8B -69.3(4)
N1B C7B C8B C9B 124.4(4)
C7B C8B C9B C10B 1.0(6)
C8B C9B C10B N2B -132.8(4)
C11B N2B C10B C9B 86.7(5)
C10B N2B C11B O3B -4.2(7)
C10B N2B C11B C12B 175.7(4)
O3B C11B C12B C13B 12.9(6)
N2B C11B C12B C13B -167.0(4)
O3B C11B C12B C17B -170.9(4)
N2B C11B C12B C17B 9.2(6)
C17B C12B C13B C14B 1.0(6)
C11B C12B C13B C14B 177.4(4)
C12B C13B C14B C15B -0.4(7)
C13B C14B C15B C16B 0.0(7)
C14B C15B C16B C17B -0.3(6)
C15B C16B C17B C12B 0.9(6)
C13B C12B C17B C16B -1.3(6)
C11B C12B C17B C16B -177.4(4)
